data_2004326
loop_
_publ_author_name
'Chandra Mohan, K.'
'Ravikumar, K.'

_publ_section_title
;
 Ondansetron Hydrochloride: a Competitive Serotonin 5-HT~3~ Receptor
 Blocker
;
_journal_issue 12
_journal_name_full 'Acta Crystallographica Section C'
_journal_page_first 2627
_journal_page_last 2629
_journal_paper_doi 10.1107/S0108270195008043
_journal_volume 51
_journal_year 1995
_chemical_formula_moiety 'C18 H20 N3 O , Cl , 2H2 O'
_chemical_formula_sum 'C18 H24 Cl N3 O3'
_chemical_formula_weight 365.86
_space_group_IT_number 14
_symmetry_cell_setting monoclinic
_symmetry_space_group_name_Hall '-P 2ybc'
_symmetry_space_group_name_H-M 'P 1 21/c 1'
_atom_type_scat_source 'SHELXTL-Plus (Shelrdick, 1991)'
_cell_angle_alpha 90
_cell_angle_beta 100.89(2)
_cell_angle_gamma 90
_cell_formula_units_Z 4
_cell_length_a 15.185(2)
_cell_length_b 9.810(1)
_cell_length_c 12.823(2)
_cell_measurement_reflns_used 25
_cell_measurement_temperature 293
_cell_measurement_theta_max 18
_cell_measurement_theta_min 5
_cell_volume 1875.8(4)
_computing_cell_refinement 'Siemens P3 Software'
_computing_data_collection 'Siemens P3 Software (Siemens, 1994)'
_computing_data_reduction 'SHELXTL-Plus (Sheldrick, 1991)'
_computing_molecular_graphics SHELXTL-Plus
_computing_publication_material 'PARST (Nardelli, 1983)'
_computing_structure_refinement SHELXTL-Plus
_computing_structure_solution SHELXTL-Plus
_diffrn_measurement_device 'Siemens R3m/V'
_diffrn_measurement_method '\w/2\q scans'
_diffrn_radiation_type MoK\a
_diffrn_radiation_wavelength 0.71073
_diffrn_reflns_av_R_equivalents 0.043
_diffrn_reflns_limit_h_max 16
_diffrn_reflns_limit_h_min 0
_diffrn_reflns_limit_k_max 10
_diffrn_reflns_limit_k_min 0
_diffrn_reflns_limit_l_max 13
_diffrn_reflns_limit_l_min -13
_diffrn_reflns_number 2860
_diffrn_reflns_theta_max 22.5
_diffrn_standards_decay_% <=1
_diffrn_standards_interval_count 98
_diffrn_standards_number 2
_exptl_absorpt_coefficient_mu 0.23
_exptl_absorpt_correction_type none
_exptl_crystal_colour 'transparent-what colour?'
_exptl_crystal_density_diffrn 1.295
_exptl_crystal_density_method none
_exptl_crystal_description cubic
_exptl_crystal_size_max 0.20
_exptl_crystal_size_mid 0.18
_exptl_crystal_size_min 0.15
_refine_diff_density_max 0.25
_refine_diff_density_min -0.20
_refine_ls_extinction_method none
_refine_ls_goodness_of_fit_obs 1.20
_refine_ls_hydrogen_treatment 'H atoms see text'
_refine_ls_number_parameters 226
_refine_ls_number_reflns 1918
_refine_ls_R_factor_obs 0.051
_refine_ls_shift/esd_max 0.001
_refine_ls_structure_factor_coef F
_refine_ls_weighting_details 'w = 1/[\s^2^(F)+0.0046F^2^]'
_refine_ls_weighting_scheme calc
_refine_ls_wR_factor_obs 0.062
_reflns_number_observed 1918
_reflns_number_total 2800
_reflns_observed_criterion I>=3\s(I)
_cod_data_source_file vj1025.cif
_cod_data_source_block vj1025a
_cod_depositor_comments
;
The following automatic conversions were performed:

'_refine_ls_weighting_scheme' value ' 1/[\s^2^(F)+0.0046F^2^]' was
changed to 'calc'. New tag '_refine_ls_weighting_details' was
created. The value of the new tag was set to 'w =
1/[\s^2^(F)+0.0046F^2^]'.

Automatic conversion script
Id: cif_fix_values 3143 2015-03-26 13:38:13Z robertas 
;
_cod_original_sg_symbol_H-M 'P 21/c'
_cod_database_code 2004326

loop_
_symmetry_equiv_pos_as_xyz
x,y,z
x,1/2-y,1/2+z
-x,-y,-z
-x,1/2+y,1/2-z

loop_
_atom_site_label
_atom_site_fract_x
_atom_site_fract_y
_atom_site_fract_z
_atom_site_U_iso_or_equiv
Cl 0.5860(1) 0.0743(1) 0.6893(1) 0.063(1)
N1 1.1076(2) 0.0459(3) 0.3806(2) 0.040(1)
N2 0.6772(2) 0.0015(3) 0.1805(2) 0.039(1)
N3 0.6020(2) -0.0989(3) 0.0418(2) 0.043(1)
O1 0.8395(2) 0.2511(3) 0.4049(3) 0.068(1)
C1 0.9709(3) -0.0616(4) 0.2646(3) 0.045(1)
C2 1.0173(3) 0.0369(4) 0.3436(3) 0.035(1)
C3 0.9739(2) 0.1411(4) 0.3900(3) 0.033(1)
C4 0.8785(3) 0.1600(4) 0.3654(3) 0.042(2)
C5 0.8265(3) 0.0565(5) 0.2875(4) 0.063(2)
C6 0.8775(3) -0.0118(7) 0.2143(5) 0.052(2)
C7 1.0430(2) 0.2184(4) 0.4584(3) 0.034(1)
C8 1.0434(3) 0.3321(4) 0.5235(3) 0.043(1)
C9 1.1246(3) 0.3829(4) 0.5761(3) 0.051(2)
C10 1.2058(3) 0.3218(4) 0.5665(3) 0.050(2)
C11 1.2082(2) 0.2060(4) 0.5047(3) 0.045(1)
C12 1.1254(2) 0.1559(4) 0.4504(3) 0.035(1)
C13 .7307(3) 0.0995(4) 0.2505(3) 0.047(1)
C14 0.6461(3) -0.1222(5) 0.2134(3) 0.051(1)
C15 0.5999(3) -0.1843(5) 0.1275(3) 0.053(2)
C16 0.6487(2) 0.0127(4) 0.0746(3) 0.038(1)
C17 0.6649(3) 0.1293(5) 0.0053(4) 0.057(2)
C18 1.1769(3) -0.0492(5) 0.3564(4) 0.062(2)
O1W 0.4759(2) 0.1486(4) 0.1618(2) 0.076(1)
O2W 0.3919(2) 0.5064(5) 0.0536(3) 0.094(2)
H1W1 0.4576(2) 0.0898(4) 0.2029(2) ?
H2W1 0.5116(2) 0.2278(4) 0.1862(2) ?
H1W2 0.4768(2) 0.5100(5) 0.0786(3) ?
H2W2 0.3945(2) 0.5149(5) -0.0134(3) ?
H3 0.5756(2) -0.1166(3) -0.0258(2) ?
H1A 0.9677(3) -0.1485(4) 0.2981(3) ?
H1B 1.0042(3) -0.0726(4) 0.2086(3) ?
H5 0.8186(3) -0.0162(5) 0.3350(4) ?
H6A 0.8424(3) -0.0824(7) 0.1816(5) ?
H6B 0.8865(3) 0.0575(7) 0.1686(5) ?
H8 0.9880(3) 0.3737(4) 0.5322(3) ?
H9 1.1256(3) 0.4630(4) 0.6193(3) ?
H10 1.2611(3) 0.3599(4) 0.6038(3) ?
H11 1.2637(2) 0.1619(4) 0.4997(3) ?
H13A 0.7025(3) 0.1170(4) 0.3102(3) ?
H13B 0.7318(3) 0.1834(4) 0.2122(3) ?
H14 0.6558(3) -0.1557(5) 0.2850(3) ?
H15 0.5710(3) -0.2717(5) 0.1249(3) ?
H17A 0.6370(3) 0.1104(5) -0.0668(4) ?
H17B 0.6391(3) 0.2102(5) 0.0291(4) ?
H17C 0.7281(3) 0.1427(5) 0.0094(4) ?
H18A 1.1488(3) -0.1170(5) 0.3071(4) ?
H18B 1.2194(3) 0.0012(5) 0.3252(4) ?
H18C 1.2071(3) -0.0929(5) 0.4202(4) ?

loop_
_geom_angle_atom_site_label_1
_geom_angle_atom_site_label_2
_geom_angle_atom_site_label_3
_geom_angle
_geom_angle_publ_flag
C12 N1 C18 124.1(3) no
C2 N1 C12 109.5(3) no
C13 N2 C16 127.1(3) no
C15 N3 C16 109.7(3) no
N1 C2 C1 126.7(4) no
N1 C2 C3 109.0(3) no
C2 C3 C4 122.3(3) no
O1 C4 C3 123.1(4) no
O1 C4 C5 121.3(4) no
C4 C5 C6 116.4(4) no
C1 C6 C5 115.6(5) no
C3 C7 C8 134.6(4) no
C7 C8 C9 118.9(4) no
C9 C10 C11 121.3(4) no
C7 C12 C11 122.2(3) no
N1 C12 C7 108.3(3) no
N2 C14 C15 107.6(4) no
N2 C16 N3 107.6(3) no
N2 C16 C17 127.0(4) no
C2 N1 C18 126.3(3) no
C14 N2 C16 108.2(3) no
C13 N2 C14 124.7(3) no
C2 C1 C6 111.4(4) no
C1 C2 C3 124.3(4) no
C4 C5 C13 111.6(4) no
C6 C5 C13 121.1(4) no
C3 C7 C12 106.2(3) no
C8 C7 C12 119.2(3) no
C8 C9 C10 121.6(4) no
C10 C11 C12 116.9(4) no
N1 C12 C11 129.5(3) no
N2 C13 C5 113.8(4) no
N3 C15 C14 106.8(4) no
N3 C16 C17 125.4(4) no

loop_
_geom_bond_atom_site_label_1
_geom_bond_atom_site_label_2
_geom_bond_distance
_geom_bond_publ_flag
N1 C2 1.366(5) no
N1 C18 1.483(6) no
N2 C14 1.395(6) no
N3 C15 1.387(5) no
O1 C4 1.232(5) no
C1 C6 1.523(6) no
C3 C4 1.435(5) no
C4 C5 1.534(6) no
C5 C13 1.503(6) no
C7 C12 1.414(5) no
C9 C10 1.397(7) no
C11 C12 1.406(5) no
C16 C17 1.497(6) no
N1 C12 1.395(5) no
N2 C13 1.454(5) no
N2 C16 1.349(5) no
N3 C16 1.328(5) no
C1 C2 1.479(5) no
C2 C3 1.408(5) no
C3 C7 1.449(5) no
C5 C6 1.485(8) no
C7 C8 1.392(6) no
C8 C9 1.383(6) no
C10 C11 1.389(6) no
C14 C15 1.336(6) no
